data_7007930
loop_
_publ_author_name
'Ouellette, Wayne'
'Golub, Vladimir'
'O'Connor, Charles J'
'Zubieta, Jon'

_publ_section_title
;
 Solid state coordination chemistry of metal oxides: structural
 consequences of fluoride incorporation into the
 oxovanadium-copper-bisterpy-{O3P(CH2)nPO3}4- system, n= 1-5 (bisterpy
 = 2,2':4',4":2",2"'-quaterpyridyl-6', 6"-di-2-pyridine).
;
_journal_issue 2
_journal_name_full 'Dalton transactions (Cambridge, England : 2003)'
_journal_page_first 291
_journal_page_last 309
_journal_paper_doi 10.1039/b412808g
_journal_year 2005
_chemical_formula_sum 'C16 H13 Cu F2 N3 O5 P V'
_chemical_formula_weight 510.74
_chemical_name_systematic
;
?
;
_space_group_IT_number 14
_symmetry_cell_setting monoclinic
_symmetry_space_group_name_Hall '-P 2yn'
_symmetry_space_group_name_H-M 'P 1 21/n 1'
_atom_sites_solution_hydrogens geom
_atom_sites_solution_primary direct
_atom_sites_solution_secondary difmap
_audit_creation_method SHELXL-97
_cell_angle_alpha 90.00
_cell_angle_beta 98.3650(10)
_cell_angle_gamma 90.00
_cell_formula_units_Z 4
_cell_length_a 7.2914(4)
_cell_length_b 18.1119(10)
_cell_length_c 12.9448(7)
_cell_measurement_reflns_used 21868
_cell_measurement_temperature 90(2)
_cell_measurement_theta_max 31.50
_cell_measurement_theta_min 1.95
_cell_volume 1691.32(16)
_computing_cell_refinement 'Bruker SMART'
_computing_data_collection 'Bruker SMART'
_computing_data_reduction 'Bruker SAINT'
_computing_molecular_graphics 'Bruker SHELXTL and CrystalMaker 5.x'
_computing_publication_material 'Bruker SHELXTL'
_computing_structure_refinement 'SHELXL-97 (Sheldrick, 1997)'
_computing_structure_solution 'SHELXS-97 (Sheldrick, 1990)'
_diffrn_ambient_temperature 90(2)
_diffrn_detector_area_resol_mean 512
_diffrn_measured_fraction_theta_full 0.997
_diffrn_measured_fraction_theta_max 0.997
_diffrn_measurement_device_type 'APEX CCD area detector'
_diffrn_measurement_method 'Phi and omega scans'
_diffrn_radiation_monochromator graphite
_diffrn_radiation_probe x-ray
_diffrn_radiation_type MoK\a
_diffrn_radiation_wavelength 0.71073
_diffrn_reflns_av_R_equivalents 0.0303
_diffrn_reflns_av_sigmaI/netI 0.0282
_diffrn_reflns_limit_h_max 10
_diffrn_reflns_limit_h_min -10
_diffrn_reflns_limit_k_max 26
_diffrn_reflns_limit_k_min -26
_diffrn_reflns_limit_l_max 18
_diffrn_reflns_limit_l_min -19
_diffrn_reflns_number 21868
_diffrn_reflns_theta_full 31.50
_diffrn_reflns_theta_max 31.50
_diffrn_reflns_theta_min 1.95
_diffrn_source 'fine-focus sealed tube'
_diffrn_standards_decay_% 0.001
_exptl_absorpt_coefficient_mu 1.964
_exptl_absorpt_correction_T_max 0.7984
_exptl_absorpt_correction_T_min 0.4718
_exptl_absorpt_correction_type multi-scan
_exptl_absorpt_process_details 'SADABS SHELXL-97 (SHELDRICK, 1997)'
_exptl_crystal_colour green
_exptl_crystal_density_diffrn 2.006
_exptl_crystal_density_method 'not measured'
_exptl_crystal_description block
_exptl_crystal_F_000 1020
_exptl_crystal_size_max 0.45
_exptl_crystal_size_mid 0.12
_exptl_crystal_size_min 0.12
_refine_diff_density_max 0.616
_refine_diff_density_min -0.406
_refine_diff_density_rms 0.093
_refine_ls_extinction_method none
_refine_ls_goodness_of_fit_ref 1.041
_refine_ls_hydrogen_treatment mixed
_refine_ls_matrix_type full
_refine_ls_number_parameters 263
_refine_ls_number_reflns 5620
_refine_ls_number_restraints 0
_refine_ls_restrained_S_all 1.041
_refine_ls_R_factor_all 0.0332
_refine_ls_R_factor_gt 0.0291
_refine_ls_shift/su_max 0.001
_refine_ls_shift/su_mean 0.000
_refine_ls_structure_factor_coef Fsqd
_refine_ls_weighting_details 'calc w=1/[\s^2^(Fo^2^)+(0.0370P)^2^+1.3030P] where P=(Fo^2^+2Fc^2^)/3'
_refine_ls_weighting_scheme calc
_refine_ls_wR_factor_gt 0.0730
_refine_ls_wR_factor_ref 0.0754
_reflns_number_gt 5083
_reflns_number_total 5620
_reflns_threshold_expression >2sigma(I)
_cod_data_source_file b412808g.txt
_cod_data_source_block p21_n
_cod_depositor_comments
;
The following automatic conversions were performed:
'_symmetry_cell_setting' value 'Monoclinic' changed to 'monoclinic'
according to '/home/saulius/struct/CIF-dictionaries/cif_core.dic'
dictionary named 'cif_core.dic' version 2.4.1 from 2010-06-29.

Automatic conversion script
Id: cif_fix_enum 1527 2010-12-29 10:47:43Z saulius 
;
_cod_original_sg_symbol_H-M P21/n
_cod_database_code 7007930

loop_
_symmetry_equiv_pos_as_xyz
'x, y, z'
'-x+1/2, y+1/2, -z+1/2'
'-x, -y, -z'
'x-1/2, -y-1/2, z-1/2'

loop_
_atom_site_label
_atom_site_type_symbol
_atom_site_fract_x
_atom_site_fract_y
_atom_site_fract_z
_atom_site_U_iso_or_equiv
_atom_site_adp_type
_atom_site_occupancy
_atom_site_symmetry_multiplicity
_atom_site_calc_flag
_atom_site_refinement_flags
_atom_site_disorder_assembly
_atom_site_disorder_group
Cu1 Cu 0.68674(3) 0.234891(10) 0.560358(14) 0.00817(5) Uani 1 1 d . . .
V1 V 0.97014(3) 0.130211(14) 0.75232(2) 0.00860(6) Uani 1 1 d . . .
P1 P 0.57956(5) 0.07903(2) 0.62952(3) 0.00790(7) Uani 1 1 d . . .
O1 O 0.85205(16) 0.20522(6) 0.71191(9) 0.0121(2) Uani 1 1 d . . .
O2 O 0.54314(15) 0.14660(6) 0.56048(9) 0.0113(2) Uani 1 1 d . . .
O3 O 0.78311(15) 0.06227(6) 0.66496(9) 0.0102(2) Uani 1 1 d . . .
O4 O 0.48364(16) 0.08377(7) 0.73013(9) 0.0128(2) Uani 1 1 d . . .
H4' H 0.3683 0.0868 0.7129 0.019 Uiso 1 1 calc R . .
O5 O 0.91310(16) 0.10563(6) 0.86432(9) 0.0120(2) Uani 1 1 d . . .
F1 F 1.13032(13) 0.06872(6) 0.68556(8) 0.0168(2) Uani 1 1 d . . .
F2 F 1.19061(14) 0.17794(6) 0.79972(8) 0.0174(2) Uani 1 1 d . . .
N1 N 0.50486(18) 0.30241(7) 0.61799(10) 0.0095(2) Uani 1 1 d . . .
N2 N 0.79016(18) 0.32944(7) 0.53263(10) 0.0089(2) Uani 1 1 d . . .
N3 N 0.89502(18) 0.20179(7) 0.48035(10) 0.0097(2) Uani 1 1 d . . .
C1 C 0.3585(2) 0.28127(9) 0.66217(12) 0.0114(3) Uani 1 1 d . . .
H1 H 0.3308 0.2301 0.6651 0.014 Uiso 1 1 calc R . .
C2 C 0.2452(2) 0.33181(9) 0.70409(13) 0.0124(3) Uani 1 1 d . . .
H2 H 0.1424 0.3155 0.7354 0.015 Uiso 1 1 calc R . .
C3 C 0.2862(2) 0.40646(9) 0.69904(13) 0.0126(3) Uani 1 1 d . . .
H3 H 0.2107 0.4421 0.7264 0.015 Uiso 1 1 calc R . .
C4 C 0.4392(2) 0.42869(9) 0.65348(12) 0.0115(3) Uani 1 1 d . . .
H4 H 0.4694 0.4795 0.6494 0.014 Uiso 1 1 calc R . .
C5 C 0.5462(2) 0.37533(8) 0.61440(12) 0.0089(3) Uani 1 1 d . . .
C6 C 0.7148(2) 0.39083(8) 0.56612(12) 0.0094(3) Uani 1 1 d . . .
C7 C 0.7941(2) 0.45958(8) 0.55496(12) 0.0106(3) Uani 1 1 d . . .
H7 H 0.7418 0.5029 0.5801 0.013 Uiso 1 1 calc R . .
C8 C 0.9534(2) 0.46383(8) 0.50562(12) 0.0092(3) Uani 1 1 d . . .
C9 C 1.0236(2) 0.39900(8) 0.46762(12) 0.0100(3) Uani 1 1 d . . .
H9 H 1.1282 0.4007 0.4317 0.012 Uiso 1 1 calc R . .
C10 C 0.9382(2) 0.33215(8) 0.48307(12) 0.0091(3) Uani 1 1 d . . .
C11 C 0.9980(2) 0.25856(8) 0.45200(12) 0.0094(3) Uani 1 1 d . . .
C12 C 1.1494(2) 0.24711(9) 0.40001(12) 0.0116(3) Uani 1 1 d . . .
H12 H 1.2195 0.2876 0.3804 0.014 Uiso 1 1 calc R . .
C13 C 1.1961(2) 0.17508(9) 0.37736(13) 0.0122(3) Uani 1 1 d . . .
H13 H 1.2988 0.1658 0.3417 0.015 Uiso 1 1 calc R . .
C14 C 1.0920(2) 0.11674(9) 0.40705(12) 0.0119(3) Uani 1 1 d . . .
H14 H 1.1223 0.0672 0.3924 0.014 Uiso 1 1 calc R . .
C15 C 0.9424(2) 0.13266(8) 0.45871(12) 0.0113(3) Uani 1 1 d . . .
H15 H 0.8710 0.0929 0.4795 0.014 Uiso 1 1 calc R . .
C16 C 0.4714(2) 0.00301(8) 0.55467(12) 0.0106(3) Uani 1 1 d . . .
H16A H 0.5045 -0.0435 0.5932 0.013 Uiso 1 1 calc R . .
H16B H 0.3352 0.0088 0.5475 0.013 Uiso 1 1 calc R . .

loop_
_atom_site_aniso_label
_atom_site_aniso_U_11
_atom_site_aniso_U_22
_atom_site_aniso_U_33
_atom_site_aniso_U_23
_atom_site_aniso_U_13
_atom_site_aniso_U_12
Cu1 0.00859(9) 0.00590(9) 0.01037(9) -0.00040(6) 0.00253(6) -0.00035(6)
V1 0.00663(11) 0.00967(12) 0.00954(12) 0.00149(9) 0.00127(8) -0.00063(8)
P1 0.00634(16) 0.00702(16) 0.01044(17) -0.00126(13) 0.00154(12) -0.00088(12)
O1 0.0143(5) 0.0091(5) 0.0122(5) -0.0002(4) -0.0006(4) -0.0009(4)
O2 0.0099(5) 0.0079(5) 0.0153(5) 0.0001(4) -0.0002(4) -0.0012(4)
O3 0.0074(5) 0.0092(5) 0.0139(5) -0.0020(4) 0.0010(4) 0.0005(4)
O4 0.0082(5) 0.0174(6) 0.0135(5) -0.0024(4) 0.0038(4) -0.0003(4)
O5 0.0124(5) 0.0122(5) 0.0116(5) 0.0017(4) 0.0028(4) -0.0006(4)
F1 0.0088(4) 0.0208(5) 0.0216(5) -0.0027(4) 0.0048(4) 0.0023(4)
F2 0.0127(4) 0.0208(5) 0.0175(5) 0.0019(4) -0.0012(4) -0.0070(4)
N1 0.0098(6) 0.0075(6) 0.0115(6) -0.0004(4) 0.0022(4) 0.0001(4)
N2 0.0097(5) 0.0070(5) 0.0101(6) 0.0000(4) 0.0023(4) -0.0005(4)
N3 0.0114(6) 0.0080(6) 0.0100(6) -0.0001(4) 0.0026(4) -0.0006(4)
C1 0.0109(6) 0.0099(6) 0.0135(7) 0.0012(5) 0.0027(5) -0.0008(5)
C2 0.0102(6) 0.0137(7) 0.0139(7) 0.0005(5) 0.0031(5) -0.0004(5)
C3 0.0118(7) 0.0129(7) 0.0133(7) -0.0014(6) 0.0029(5) 0.0008(5)
C4 0.0128(7) 0.0086(6) 0.0135(7) 0.0000(5) 0.0032(5) 0.0006(5)
C5 0.0094(6) 0.0084(6) 0.0092(6) 0.0004(5) 0.0022(5) 0.0002(5)
C6 0.0101(6) 0.0088(6) 0.0095(6) 0.0002(5) 0.0020(5) 0.0004(5)
C7 0.0111(6) 0.0084(6) 0.0128(7) 0.0002(5) 0.0035(5) 0.0001(5)
C8 0.0105(6) 0.0079(6) 0.0092(6) 0.0001(5) 0.0011(5) -0.0004(5)
C9 0.0106(6) 0.0094(6) 0.0102(6) -0.0003(5) 0.0024(5) -0.0007(5)
C10 0.0100(6) 0.0080(6) 0.0092(6) -0.0003(5) 0.0014(5) 0.0002(5)
C11 0.0105(6) 0.0082(6) 0.0094(6) -0.0002(5) 0.0014(5) 0.0001(5)
C12 0.0116(7) 0.0111(7) 0.0124(7) -0.0003(5) 0.0034(5) -0.0012(5)
C13 0.0117(7) 0.0125(7) 0.0132(7) -0.0001(5) 0.0039(5) 0.0024(5)
C14 0.0142(7) 0.0086(6) 0.0127(7) -0.0009(5) 0.0019(5) 0.0023(5)
C15 0.0136(7) 0.0083(6) 0.0120(7) -0.0001(5) 0.0022(5) -0.0002(5)
C16 0.0109(6) 0.0084(6) 0.0123(7) -0.0017(5) 0.0017(5) -0.0021(5)

loop_
_atom_type_symbol
_atom_type_description
_atom_type_scat_dispersion_real
_atom_type_scat_dispersion_imag
_atom_type_scat_source
C C 0.0033 0.0016 'International Tables Vol C Tables 4.2.6.8 and 6.1.1.4'
N N 0.0061 0.0033 'International Tables Vol C Tables 4.2.6.8 and 6.1.1.4'
O O 0.0106 0.0060 'International Tables Vol C Tables 4.2.6.8 and 6.1.1.4'
F F 0.0171 0.0103 'International Tables Vol C Tables 4.2.6.8 and 6.1.1.4'
P P 0.1023 0.0942 'International Tables Vol C Tables 4.2.6.8 and 6.1.1.4'
V V 0.3005 0.5294 'International Tables Vol C Tables 4.2.6.8 and 6.1.1.4'
Cu Cu 0.3201 1.2651 'International Tables Vol C Tables 4.2.6.8 and 6.1.1.4'
H H 0.0000 0.0000 'International Tables Vol C Tables 4.2.6.8 and 6.1.1.4'

loop_
_geom_angle_atom_site_label_1
_geom_angle_atom_site_label_2
_geom_angle_atom_site_label_3
_geom_angle
_geom_angle_site_symmetry_1
_geom_angle_site_symmetry_3
_geom_angle_publ_flag
O2 Cu1 N2 166.76(5) . . ?
O2 Cu1 N1 96.71(5) . . ?
N2 Cu1 N1 80.03(5) . . ?
O2 Cu1 N3 101.66(5) . . ?
N2 Cu1 N3 80.02(5) . . ?
N1 Cu1 N3 159.50(5) . . ?
O2 Cu1 O1 91.37(5) . . ?
N2 Cu1 O1 101.74(5) . . ?
N1 Cu1 O1 96.97(5) . . ?
N3 Cu1 O1 91.66(5) . . ?
O5 V1 O1 108.54(6) . . ?
O5 V1 F2 98.90(5) . . ?
O1 V1 F2 96.23(5) . . ?
O5 V1 F1 119.75(5) . . ?
O1 V1 F1 131.40(5) . . ?
F2 V1 F1 82.15(5) . . ?
O5 V1 O3 95.25(5) . . ?
O1 V1 O3 92.57(5) . . ?
F2 V1 O3 160.00(5) . . ?
F1 V1 O3 78.57(4) . . ?
O2 P1 O3 114.78(6) . . ?
O2 P1 O4 112.62(7) . . ?
O3 P1 O4 107.12(7) . . ?
O2 P1 C16 105.96(7) . . ?
O3 P1 C16 110.01(7) . . ?
O4 P1 C16 106.01(7) . . ?
V1 O1 Cu1 132.18(6) . . ?
P1 O2 Cu1 128.82(7) . . ?
P1 O3 V1 126.07(7) . . ?
C1 N1 C5 119.21(13) . . ?
C1 N1 Cu1 126.21(11) . . ?
C5 N1 Cu1 114.50(10) . . ?
C10 N2 C6 121.57(13) . . ?
C10 N2 Cu1 119.23(10) . . ?
C6 N2 Cu1 119.17(10) . . ?
C15 N3 C11 118.86(13) . . ?
C15 N3 Cu1 127.75(11) . . ?
C11 N3 Cu1 113.31(10) . . ?
N1 C1 C2 122.19(14) . . ?
C3 C2 C1 118.51(14) . . ?
C2 C3 C4 119.46(15) . . ?
C5 C4 C3 118.76(14) . . ?
N1 C5 C4 121.86(14) . . ?
N1 C5 C6 113.58(13) . . ?
C4 C5 C6 124.56(14) . . ?
N2 C6 C7 120.91(14) . . ?
N2 C6 C5 112.52(13) . . ?
C7 C6 C5 126.57(14) . . ?
C6 C7 C8 118.68(14) . . ?
C9 C8 C7 118.84(14) . . ?
C9 C8 C8 120.50(17) . 3_766 ?
C7 C8 C8 120.66(17) . 3_766 ?
C10 C9 C8 119.13(14) . . ?
N2 C10 C9 120.79(14) . . ?
N2 C10 C11 112.91(13) . . ?
C9 C10 C11 126.28(14) . . ?
N3 C11 C12 121.91(14) . . ?
N3 C11 C10 114.47(13) . . ?
C12 C11 C10 123.60(14) . . ?
C11 C12 C13 118.57(15) . . ?
C14 C13 C12 119.73(14) . . ?
C13 C14 C15 118.31(14) . . ?
N3 C15 C14 122.61(14) . . ?
C16 C16 P1 113.23(14) 3_656 . ?

loop_
_geom_bond_atom_site_label_1
_geom_bond_atom_site_label_2
_geom_bond_distance
_geom_bond_site_symmetry_2
_geom_bond_publ_flag
Cu1 O2 1.9116(11) . ?
Cu1 N2 1.9258(13) . ?
Cu1 N1 2.0246(13) . ?
Cu1 N3 2.0484(13) . ?
Cu1 O1 2.2141(12) . ?
V1 O5 1.6275(12) . ?
V1 O1 1.6522(12) . ?
V1 F2 1.8496(10) . ?
V1 F1 1.9091(10) . ?
V1 O3 2.0504(11) . ?
P1 O2 1.5159(12) . ?
P1 O3 1.5190(11) . ?
P1 O4 1.5677(12) . ?
P1 C16 1.7983(15) . ?
N1 C1 1.338(2) . ?
N1 C5 1.3570(19) . ?
N2 C10 1.3346(19) . ?
N2 C6 1.3400(19) . ?
N3 C15 1.339(2) . ?
N3 C11 1.3548(19) . ?
C1 C2 1.394(2) . ?
C2 C3 1.388(2) . ?
C3 C4 1.395(2) . ?
C4 C5 1.383(2) . ?
C5 C6 1.485(2) . ?
C6 C7 1.389(2) . ?
C7 C8 1.407(2) . ?
C8 C9 1.399(2) . ?
C8 C8 1.493(3) 3_766 ?
C9 C10 1.389(2) . ?
C10 C11 1.476(2) . ?
C11 C12 1.389(2) . ?
C12 C13 1.390(2) . ?
C13 C14 1.387(2) . ?
C14 C15 1.390(2) . ?
C16 C16 1.536(3) 3_656 ?
